data_4109217
loop_
_publ_author_name
'Vadim A. Soloshonok'
'Hisanori Ueki'
'Jason L. Moore'
'Trevor K. Ellis'

_publ_contact_author
; 
   Prof. Vadim A. Soloshonok 
   Department of Chemistry and Biochemistry
   University of Oklahoma 
   620 Parrington Oval, Room 208
   Norman, OK  73019-3051  USA 
;
_publ_contact_author_email vadim@ou.edu
_publ_contact_author_fax 1(405)3256111
_publ_contact_author_phone 1(405)3258279
_publ_section_title
;
 Design and Synthesis of Molecules with Switchable Chirality via Formation
 and Cleavage of Metal-Ligand Coordination Bonds
;
_journal_name_full 'Journal of the American Chemical Society'
_journal_page_first 3512
_journal_page_last 3513
_journal_paper_doi 10.1021/ja067995r
_journal_volume 129
_journal_year 2007
_chemical_formula_sum 'C41 H37 N3 Ni O6'
_chemical_formula_weight 726.45
_chemical_name_systematic
; 
 ? 
;
_space_group_IT_number 2
_symmetry_cell_setting triclinic
_symmetry_space_group_name_Hall '-P 1'
_symmetry_space_group_name_H-M 'P -1'
_atom_sites_solution_hydrogens geom
_atom_sites_solution_primary direct
_atom_sites_solution_secondary difmap
_audit_creation_method SHELXL-97
_cell_angle_alpha 85.732(3)
_cell_angle_beta 78.608(3)
_cell_angle_gamma 80.402(3)
_cell_formula_units_Z 2
_cell_length_a 8.594(2)
_cell_length_b 13.463(3)
_cell_length_c 15.700(4)
_cell_measurement_reflns_used 7802
_cell_measurement_temperature 110(2)
_cell_measurement_theta_max 27.29
_cell_measurement_theta_min 2.45
_cell_volume 1754.2(7)
_computing_cell_refinement 'Bruker SMART'
_computing_data_collection 'Bruker SMART'
_computing_data_reduction 'Bruker SAINT'
_computing_molecular_graphics 'Bruker SHELXTL'
_computing_publication_material 'Bruker SHELXTL'
_computing_structure_refinement 'SHELXL-97 (Sheldrick, 1997)'
_computing_structure_solution 'SHELXS-97 (Sheldrick, 1990)'
_diffrn_ambient_temperature 110(2)
_diffrn_measured_fraction_theta_full 0.966
_diffrn_measured_fraction_theta_max 0.936
_diffrn_measurement_device_type 'CCD area detector'
_diffrn_measurement_method 'phi and omega scans'
_diffrn_radiation_monochromator graphite
_diffrn_radiation_source 'fine-focus sealed tube'
_diffrn_radiation_type MoK\a
_diffrn_radiation_wavelength 0.71073
_diffrn_reflns_av_R_equivalents 0.0537
_diffrn_reflns_av_sigmaI/netI 0.0927
_diffrn_reflns_limit_h_max 11
_diffrn_reflns_limit_h_min -10
_diffrn_reflns_limit_k_max 17
_diffrn_reflns_limit_k_min -17
_diffrn_reflns_limit_l_max 19
_diffrn_reflns_limit_l_min -20
_diffrn_reflns_number 13945
_diffrn_reflns_theta_full 25.00
_diffrn_reflns_theta_max 27.32
_diffrn_reflns_theta_min 1.54
_diffrn_standards_interval_count 0
_diffrn_standards_number 0
_exptl_absorpt_coefficient_mu 0.606
_exptl_absorpt_correction_type none
_exptl_absorpt_process_details Bruker(2001)SADABS,BrukerAXSInc.,Madison,WI
_exptl_crystal_colour red
_exptl_crystal_density_diffrn 1.375
_exptl_crystal_description Rod
_exptl_crystal_F_000 760
_exptl_crystal_size_max 0.20
_exptl_crystal_size_mid 0.10
_exptl_crystal_size_min 0.02
_refine_diff_density_max 3.118
_refine_diff_density_min -1.216
_refine_diff_density_rms 0.170
_refine_ls_extinction_method none
_refine_ls_goodness_of_fit_ref 1.006
_refine_ls_hydrogen_treatment mixed
_refine_ls_matrix_type full
_refine_ls_number_parameters 462
_refine_ls_number_reflns 7397
_refine_ls_number_restraints 0
_refine_ls_restrained_S_all 1.006
_refine_ls_R_factor_all 0.1230
_refine_ls_R_factor_gt 0.0872
_refine_ls_shift/su_max 0.000
_refine_ls_shift/su_mean 0.000
_refine_ls_structure_factor_coef Fsqd
_refine_ls_weighting_details 'calc w=1/[\s^2^(Fo^2^)+(0.1931P)^2^+0.0000P] where P=(Fo^2^+2Fc^2^)/3'
_refine_ls_weighting_scheme calc
_refine_ls_wR_factor_gt 0.2481
_refine_ls_wR_factor_ref 0.2779
_reflns_number_gt 4891
_reflns_number_total 7397
_reflns_threshold_expression >2sigma(I)
_cod_data_source_file ja067995rsi20061108_065139_2.cif
_cod_data_source_block (S,S)/(R,R)-8a
_cod_original_cell_volume 1754.3(7)
_cod_database_code 4109217

loop_
_symmetry_equiv_pos_as_xyz
'x, y, z'
'-x, -y, -z'

loop_
_atom_site_label
_atom_site_type_symbol
_atom_site_fract_x
_atom_site_fract_y
_atom_site_fract_z
_atom_site_U_iso_or_equiv
_atom_site_adp_type
_atom_site_occupancy
_atom_site_symmetry_multiplicity
_atom_site_calc_flag
_atom_site_refinement_flags
Ni1 Ni 0.25881(6) 0.21257(4) 0.39891(4) 0.01923(15) Uani 1 1 d .
O1 O 0.0506(4) 0.2641(3) 0.1969(2) 0.0291(8) Uani 1 1 d .
O2 O 0.2667(4) 0.3298(3) 0.4515(2) 0.0321(8) Uani 1 1 d .
O3 O 0.2204(4) -0.0162(2) 0.5693(2) 0.0239(7) Uani 1 1 d .
O4 O -0.0049(4) 0.1988(3) 0.6118(2) 0.0287(8) Uani 1 1 d .
O5 O 0.1003(6) 0.3675(4) 0.9054(4) 0.0701(16) Uani 1 1 d .
O6 O 0.3549(5) 0.2943(3) 0.9126(3) 0.0437(10) Uani 1 1 d .
N1 N 0.2304(4) 0.0928(3) 0.3504(2) 0.0198(8) Uani 1 1 d .
N2 N 0.2055(4) 0.2826(3) 0.3000(2) 0.0200(8) Uani 1 1 d .
N3 N 0.2983(4) 0.1289(3) 0.4959(2) 0.0182(8) Uani 1 1 d .
C1 C 0.5960(5) 0.1504(4) 0.2553(3) 0.0265(11) Uani 1 1 d .
H1 H 0.6189 0.1421 0.3124 0.032 Uiso 1 1 calc R
C2 C 0.6802(6) 0.2097(4) 0.1927(3) 0.0331(12) Uani 1 1 d .
H2 H 0.7620 0.2414 0.2069 0.040 Uiso 1 1 calc R
C3 C 0.6461(6) 0.2229(4) 0.1096(3) 0.0354(13) Uani 1 1 d .
H3 H 0.7038 0.2641 0.0673 0.042 Uiso 1 1 calc R
C4 C 0.5278(6) 0.1762(4) 0.0882(3) 0.0342(13) Uani 1 1 d .
H4 H 0.5026 0.1859 0.0316 0.041 Uiso 1 1 calc R
C5 C 0.4468(6) 0.1151(4) 0.1507(3) 0.0304(12) Uani 1 1 d .
H5 H 0.3686 0.0809 0.1355 0.036 Uiso 1 1 calc R
C6 C 0.4764(5) 0.1027(4) 0.2336(3) 0.0247(11) Uani 1 1 d .
C7 C 0.3855(5) 0.0377(4) 0.3027(3) 0.0254(11) Uani 1 1 d .
H7A H 0.3626 -0.0205 0.2747 0.031 Uiso 1 1 calc R
H7B H 0.4548 0.0108 0.3452 0.031 Uiso 1 1 calc R
C8 C 0.1109(5) 0.1265(3) 0.2934(3) 0.0226(10) Uani 1 1 d .
H8A H 0.0016 0.1237 0.3274 0.027 Uiso 1 1 calc R
H8B H 0.1300 0.0799 0.2452 0.027 Uiso 1 1 calc R
C10 C 0.1204(5) 0.2316(3) 0.2564(3) 0.0213(10) Uani 1 1 d .
C11 C 0.2475(5) 0.3765(3) 0.2691(3) 0.0231(10) Uani 1 1 d .
C12 C 0.2682(6) 0.4038(4) 0.1797(3) 0.0272(11) Uani 1 1 d .
H12 H 0.2438 0.3605 0.1407 0.033 Uiso 1 1 calc R
C13 C 0.3232(6) 0.4922(4) 0.1478(3) 0.0307(12) Uani 1 1 d .
H13 H 0.3372 0.5088 0.0872 0.037 Uiso 1 1 calc R
C14 C 0.3583(6) 0.5574(4) 0.2034(3) 0.0293(11) Uani 1 1 d .
H14 H 0.3978 0.6178 0.1811 0.035 Uiso 1 1 calc R
C15 C 0.3353(5) 0.5333(3) 0.2913(3) 0.0245(10) Uani 1 1 d .
H15 H 0.3579 0.5785 0.3292 0.029 Uiso 1 1 calc R
C16 C 0.2789(5) 0.4432(3) 0.3268(3) 0.0216(10) Uani 1 1 d .
C17 C 0.2626(5) 0.4201(3) 0.4196(3) 0.0212(10) Uani 1 1 d .
C18 C 0.2471(5) 0.4996(3) 0.4829(3) 0.0226(10) Uani 1 1 d .
C19 C 0.1557(5) 0.5938(3) 0.4750(3) 0.0223(10) Uani 1 1 d .
H19 H 0.1028 0.6094 0.4269 0.027 Uiso 1 1 calc R
C20 C 0.1404(5) 0.6653(4) 0.5361(3) 0.0260(11) Uani 1 1 d .
H20 H 0.0774 0.7295 0.5297 0.031 Uiso 1 1 calc R
C21 C 0.2164(6) 0.6437(4) 0.6067(3) 0.0305(12) Uani 1 1 d .
H21 H 0.2065 0.6929 0.6485 0.037 Uiso 1 1 calc R
C22 C 0.3066(6) 0.5501(4) 0.6159(3) 0.0333(12) Uani 1 1 d .
H22 H 0.3583 0.5350 0.6645 0.040 Uiso 1 1 calc R
C23 C 0.3224(6) 0.4785(4) 0.5555(3) 0.0291(11) Uani 1 1 d .
H23 H 0.3847 0.4142 0.5628 0.035 Uiso 1 1 calc R
C24 C 0.1674(5) 0.0268(3) 0.4261(3) 0.0198(9) Uani 1 1 d .
H24A H 0.1981 -0.0448 0.4108 0.024 Uiso 1 1 calc R
H24B H 0.0486 0.0420 0.4395 0.024 Uiso 1 1 calc R
C25 C 0.2346(5) 0.0436(3) 0.5055(3) 0.0200(9) Uani 1 1 d .
C26 C 0.3521(5) 0.1607(3) 0.5679(3) 0.0203(10) Uani 1 1 d .
C27 C 0.5075(5) 0.1844(3) 0.5548(3) 0.0211(10) Uani 1 1 d .
H27 H 0.5756 0.1753 0.4995 0.025 Uiso 1 1 calc R
C28 C 0.5637(5) 0.2207(3) 0.6210(3) 0.0234(10) Uani 1 1 d .
H28 H 0.6691 0.2374 0.6106 0.028 Uiso 1 1 calc R
C29 C 0.4670(5) 0.2329(4) 0.7028(3) 0.0257(10) Uani 1 1 d .
H29 H 0.5058 0.2572 0.7487 0.031 Uiso 1 1 calc R
C30 C 0.3132(5) 0.2091(3) 0.7163(3) 0.0232(10) Uani 1 1 d .
H30 H 0.2472 0.2162 0.7724 0.028 Uiso 1 1 calc R
C31 C 0.2529(5) 0.1750(3) 0.6499(3) 0.0212(10) Uani 1 1 d .
C32 C 0.0778(5) 0.1672(3) 0.6657(3) 0.0211(10) Uani 1 1 d .
C33 C 0.0012(5) 0.1266(3) 0.7523(3) 0.0220(10) Uani 1 1 d .
C34 C -0.1586(5) 0.1667(4) 0.7849(3) 0.0247(10) Uani 1 1 d .
H34 H -0.2137 0.2186 0.7525 0.030 Uiso 1 1 calc R
C35 C -0.2364(6) 0.1313(4) 0.8638(3) 0.0320(12) Uani 1 1 d .
H35 H -0.3440 0.1602 0.8864 0.038 Uiso 1 1 calc R
C36 C -0.1587(6) 0.0542(4) 0.9103(3) 0.0301(11) Uani 1 1 d .
H36 H -0.2133 0.0294 0.9643 0.036 Uiso 1 1 calc R
C37 C -0.0007(6) 0.0127(4) 0.8779(3) 0.0289(11) Uani 1 1 d .
H37 H 0.0519 -0.0410 0.9096 0.035 Uiso 1 1 calc R
C38 C 0.0812(5) 0.0493(3) 0.7995(3) 0.0239(10) Uani 1 1 d .
H38 H 0.1902 0.0221 0.7783 0.029 Uiso 1 1 calc R
C39 C 0.1937(11) 0.5250(7) 0.8963(6) 0.086(3) Uani 1 1 d .
H39A H 0.2488 0.5750 0.8588 0.129 Uiso 1 1 calc R
H39B H 0.2617 0.4922 0.9368 0.129 Uiso 1 1 calc R
H39C H 0.0918 0.5585 0.9291 0.129 Uiso 1 1 calc R
C40 C 0.1625(9) 0.4506(7) 0.8436(5) 0.069(2) Uani 1 1 d .
H40A H 0.2623 0.4231 0.8037 0.082 Uiso 1 1 calc R
H40B H 0.0814 0.4807 0.8084 0.082 Uiso 1 1 calc R
C41 C 0.2121(8) 0.2959(4) 0.9341(4) 0.0415(14) Uani 1 1 d .
C42 C 0.1316(8) 0.2165(5) 0.9875(4) 0.0455(15) Uani 1 1 d .
H42A H 0.2068 0.1530 0.9856 0.068 Uiso 1 1 calc R
H42B H 0.0376 0.2070 0.9642 0.068 Uiso 1 1 calc R
H42C H 0.0974 0.2370 1.0477 0.068 Uiso 1 1 calc R

loop_
_atom_site_aniso_label
_atom_site_aniso_U_11
_atom_site_aniso_U_22
_atom_site_aniso_U_33
_atom_site_aniso_U_23
_atom_site_aniso_U_13
_atom_site_aniso_U_12
Ni1 0.0183(3) 0.0169(3) 0.0221(3) 0.0018(2) -0.0020(2) -0.0052(2)
O1 0.0269(16) 0.039(2) 0.0248(17) 0.0035(14) -0.0079(13) -0.0131(14)
O2 0.0274(17) 0.0304(19) 0.039(2) 0.0040(15) -0.0089(14) -0.0069(14)
O3 0.0257(15) 0.0215(16) 0.0244(17) 0.0037(13) -0.0019(13) -0.0085(13)
O4 0.0218(15) 0.0360(19) 0.0263(17) 0.0050(14) -0.0045(13) -0.0013(14)
O5 0.043(2) 0.051(3) 0.103(4) 0.018(3) 0.009(2) -0.004(2)
O6 0.036(2) 0.051(2) 0.042(2) 0.0060(18) -0.0013(17) -0.0100(18)
N1 0.0190(17) 0.0170(18) 0.0230(19) 0.0023(14) -0.0026(14) -0.0050(14)
N2 0.0200(17) 0.0226(19) 0.0171(18) 0.0066(14) -0.0058(13) -0.0031(14)
N3 0.0173(16) 0.0152(17) 0.0209(19) 0.0040(14) -0.0016(13) -0.0038(13)
C1 0.022(2) 0.029(3) 0.028(2) -0.0006(19) -0.0027(18) -0.0046(19)
C2 0.024(2) 0.031(3) 0.044(3) -0.001(2) 0.000(2) -0.011(2)
C3 0.032(3) 0.037(3) 0.031(3) 0.006(2) 0.008(2) -0.009(2)
C4 0.029(2) 0.046(3) 0.025(3) 0.002(2) 0.002(2) -0.011(2)
C5 0.023(2) 0.045(3) 0.022(2) -0.004(2) 0.0038(18) -0.011(2)
C6 0.017(2) 0.023(2) 0.029(2) 0.0010(19) 0.0040(17) -0.0018(17)
C7 0.020(2) 0.023(2) 0.029(2) 0.0018(19) 0.0020(18) -0.0007(18)
C8 0.020(2) 0.021(2) 0.028(2) -0.0054(18) -0.0024(17) -0.0052(17)
C10 0.023(2) 0.025(2) 0.014(2) -0.0010(17) -0.0005(16) -0.0052(18)
C11 0.0182(19) 0.020(2) 0.029(2) 0.0005(18) 0.0001(17) -0.0046(17)
C12 0.028(2) 0.025(2) 0.029(3) 0.0019(19) -0.0032(19) -0.0091(19)
C13 0.037(3) 0.034(3) 0.021(2) 0.007(2) -0.0037(19) -0.011(2)
C14 0.034(2) 0.024(2) 0.030(3) 0.001(2) -0.004(2) -0.011(2)
C15 0.026(2) 0.019(2) 0.028(2) -0.0022(18) -0.0018(18) -0.0061(18)
C16 0.0186(19) 0.017(2) 0.029(2) 0.0000(18) -0.0045(17) -0.0037(16)
C17 0.0132(18) 0.018(2) 0.032(2) 0.0031(18) -0.0050(16) -0.0030(16)
C18 0.0175(19) 0.023(2) 0.026(2) 0.0011(18) 0.0000(17) -0.0062(17)
C19 0.026(2) 0.019(2) 0.022(2) 0.0018(17) -0.0042(17) -0.0072(18)
C20 0.024(2) 0.021(2) 0.030(3) -0.0011(19) 0.0000(18) -0.0019(18)
C21 0.028(2) 0.033(3) 0.029(3) -0.008(2) 0.002(2) -0.007(2)
C22 0.033(3) 0.045(3) 0.022(2) -0.007(2) -0.008(2) 0.001(2)
C23 0.027(2) 0.031(3) 0.029(3) -0.001(2) -0.0107(19) 0.003(2)
C24 0.0190(19) 0.016(2) 0.025(2) 0.0019(17) -0.0007(16) -0.0088(16)
C25 0.0171(19) 0.022(2) 0.019(2) 0.0001(17) -0.0006(16) -0.0021(17)
C26 0.021(2) 0.017(2) 0.023(2) 0.0017(17) -0.0045(17) -0.0024(16)
C27 0.020(2) 0.017(2) 0.024(2) 0.0023(17) -0.0011(16) -0.0016(16)
C28 0.0160(19) 0.018(2) 0.036(3) 0.0020(18) -0.0041(17) -0.0047(16)
C29 0.027(2) 0.025(2) 0.028(2) -0.0019(19) -0.0084(18) -0.0090(19)
C30 0.019(2) 0.024(2) 0.026(2) -0.0013(18) -0.0012(17) -0.0035(17)
C31 0.019(2) 0.018(2) 0.025(2) -0.0002(17) -0.0028(17) -0.0028(16)
C32 0.0182(19) 0.019(2) 0.026(2) -0.0007(17) -0.0025(17) -0.0025(17)
C33 0.022(2) 0.019(2) 0.026(2) -0.0015(17) -0.0037(17) -0.0071(17)
C34 0.021(2) 0.029(3) 0.025(2) -0.0007(19) -0.0055(17) -0.0025(18)
C35 0.023(2) 0.041(3) 0.029(3) 0.002(2) -0.0013(19) -0.004(2)
C36 0.030(2) 0.040(3) 0.023(2) 0.004(2) -0.0022(19) -0.019(2)
C37 0.036(2) 0.029(3) 0.024(2) 0.0041(19) -0.0089(19) -0.011(2)
C38 0.021(2) 0.021(2) 0.030(3) -0.0020(18) -0.0043(18) -0.0052(17)
C39 0.084(6) 0.072(6) 0.097(7) -0.016(5) 0.008(5) -0.021(5)
C40 0.057(4) 0.083(6) 0.058(4) 0.004(4) -0.008(3) 0.005(4)
C41 0.055(3) 0.038(3) 0.029(3) 0.002(2) 0.001(2) -0.012(3)
C42 0.057(3) 0.046(3) 0.038(3) 0.004(3) -0.006(3) -0.028(3)

loop_
_atom_type_symbol
_atom_type_description
_atom_type_scat_dispersion_real
_atom_type_scat_dispersion_imag
_atom_type_scat_source
C C 0.0033 0.0016 'International Tables Vol C Tables 4.2.6.8 and 6.1.1.4'
H H 0.0000 0.0000 'International Tables Vol C Tables 4.2.6.8 and 6.1.1.4'
N N 0.0061 0.0033 'International Tables Vol C Tables 4.2.6.8 and 6.1.1.4'
O O 0.0106 0.0060 'International Tables Vol C Tables 4.2.6.8 and 6.1.1.4'
Ni Ni 0.3393 1.1124 'International Tables Vol C Tables 4.2.6.8 and 6.1.1.4'

loop_
_geom_angle_atom_site_label_1
_geom_angle_atom_site_label_2
_geom_angle_atom_site_label_3
_geom_angle
O2 Ni1 N2 92.59(16)
O2 Ni1 N3 93.90(16)
N2 Ni1 N3 172.60(16)
O2 Ni1 N1 174.64(14)
N2 Ni1 N1 87.76(16)
N3 Ni1 N1 85.45(16)
C17 O2 Ni1 129.7(3)
C41 O5 C40 117.0(5)
C8 N1 C24 112.3(3)
C8 N1 C7 112.9(3)
C24 N1 C7 108.3(3)
C8 N1 Ni1 105.1(3)
C24 N1 Ni1 105.7(3)
C7 N1 Ni1 112.3(3)
C10 N2 C11 121.6(4)
C10 N2 Ni1 113.2(3)
C11 N2 Ni1 125.2(3)
C25 N3 C26 118.4(4)
C25 N3 Ni1 115.4(3)
C26 N3 Ni1 124.2(3)
C2 C1 C6 119.5(5)
C2 C1 H1 120.3
C6 C1 H1 120.3
C3 C2 C1 120.5(5)
C3 C2 H2 119.7
C1 C2 H2 119.7
C2 C3 C4 120.1(5)
C2 C3 H3 119.9
C4 C3 H3 119.9
C3 C4 C5 119.0(5)
C3 C4 H4 120.5
C5 C4 H4 120.5
C6 C5 C4 121.8(5)
C6 C5 H5 119.1
C4 C5 H5 119.1
C5 C6 C1 119.1(4)
C5 C6 C7 121.9(5)
C1 C6 C7 119.0(4)
N1 C7 C6 113.6(4)
N1 C7 H7A 108.8
C6 C7 H7A 108.8
N1 C7 H7B 108.8
C6 C7 H7B 108.8
H7A C7 H7B 107.7
N1 C8 C10 112.0(4)
N1 C8 H8A 109.2
C10 C8 H8A 109.2
N1 C8 H8B 109.2
C10 C8 H8B 109.2
H8A C8 H8B 107.9
O1 C10 N2 127.8(4)
O1 C10 C8 119.9(4)
N2 C10 C8 112.2(4)
N2 C11 C12 120.8(4)
N2 C11 C16 120.2(4)
C12 C11 C16 118.9(4)
C13 C12 C11 121.1(5)
C13 C12 H12 119.4
C11 C12 H12 119.4
C12 C13 C14 120.7(4)
C12 C13 H13 119.7
C14 C13 H13 119.7
C15 C14 C13 119.2(4)
C15 C14 H14 120.4
C13 C14 H14 120.4
C14 C15 C16 122.0(5)
C14 C15 H15 119.0
C16 C15 H15 119.0
C11 C16 C15 118.1(4)
C11 C16 C17 122.3(4)
C15 C16 C17 119.6(4)
O2 C17 C16 122.0(4)
O2 C17 C18 116.0(4)
C16 C17 C18 121.9(4)
C19 C18 C23 118.1(4)
C19 C18 C17 122.4(4)
C23 C18 C17 119.5(4)
C20 C19 C18 121.0(4)
C20 C19 H19 119.5
C18 C19 H19 119.5
C19 C20 C21 120.2(4)
C19 C20 H20 119.9
C21 C20 H20 119.9
C22 C21 C20 119.5(5)
C22 C21 H21 120.2
C20 C21 H21 120.2
C23 C22 C21 120.7(5)
C23 C22 H22 119.6
C21 C22 H22 119.6
C22 C23 C18 120.5(5)
C22 C23 H23 119.8
C18 C23 H23 119.8
N1 C24 C25 110.6(3)
N1 C24 H24A 109.5
C25 C24 H24A 109.5
N1 C24 H24B 109.5
C25 C24 H24B 109.5
H24A C24 H24B 108.1
O3 C25 N3 128.5(4)
O3 C25 C24 120.1(4)
N3 C25 C24 111.4(4)
C27 C26 C31 118.8(4)
C27 C26 N3 118.3(4)
C31 C26 N3 122.8(4)
C28 C27 C26 121.0(4)
C28 C27 H27 119.5
C26 C27 H27 119.5
C27 C28 C29 120.4(4)
C27 C28 H28 119.8
C29 C28 H28 119.8
C30 C29 C28 118.8(4)
C30 C29 H29 120.6
C28 C29 H29 120.6
C29 C30 C31 121.6(4)
C29 C30 H30 119.2
C31 C30 H30 119.2
C30 C31 C26 119.3(4)
C30 C31 C32 118.0(4)
C26 C31 C32 122.2(4)
O4 C32 C31 121.5(4)
O4 C32 C33 119.6(4)
C31 C32 C33 118.8(4)
C38 C33 C34 119.7(4)
C38 C33 C32 122.7(4)
C34 C33 C32 117.6(4)
C35 C34 C33 120.3(4)
C35 C34 H34 119.9
C33 C34 H34 119.9
C34 C35 C36 120.3(4)
C34 C35 H35 119.9
C36 C35 H35 119.9
C35 C36 C37 119.9(4)
C35 C36 H36 120.0
C37 C36 H36 120.0
C36 C37 C38 120.6(5)
C36 C37 H37 119.7
C38 C37 H37 119.7
C37 C38 C33 119.2(4)
C37 C38 H38 120.4
C33 C38 H38 120.4
C40 C39 H39A 109.5
C40 C39 H39B 109.5
H39A C39 H39B 109.5
C40 C39 H39C 109.5
H39A C39 H39C 109.5
H39B C39 H39C 109.5
C39 C40 O5 106.9(6)
C39 C40 H40A 110.4
O5 C40 H40A 110.4
C39 C40 H40B 110.4
O5 C40 H40B 110.4
H40A C40 H40B 108.6
O6 C41 O5 124.0(5)
O6 C41 C42 125.9(6)
O5 C41 C42 109.8(5)
C41 C42 H42A 109.5
C41 C42 H42B 109.5
H42A C42 H42B 109.5
C41 C42 H42C 109.5
H42A C42 H42C 109.5
H42B C42 H42C 109.5

loop_
_geom_bond_atom_site_label_1
_geom_bond_atom_site_label_2
_geom_bond_distance
Ni1 O2 1.851(4)
Ni1 N2 1.852(4)
Ni1 N3 1.878(3)
Ni1 N1 1.904(4)
O1 C10 1.223(5)
O2 C17 1.277(5)
O3 C25 1.238(5)
O4 C32 1.219(5)
O5 C41 1.361(8)
O5 C40 1.520(9)
O6 C41 1.204(7)
N1 C8 1.485(6)
N1 C24 1.499(5)
N1 C7 1.500(5)
N2 C10 1.382(6)
N2 C11 1.399(6)
N3 C25 1.339(6)
N3 C26 1.421(6)
C1 C2 1.386(7)
C1 C6 1.405(7)
C1 H1 0.9500
C2 C3 1.385(8)
C2 H2 0.9500
C3 C4 1.386(8)
C3 H3 0.9500
C4 C5 1.387(7)
C4 H4 0.9500
C5 C6 1.369(7)
C5 H5 0.9500
C6 C7 1.518(6)
C7 H7A 0.9900
C7 H7B 0.9900
C8 C10 1.498(6)
C8 H8A 0.9900
C8 H8B 0.9900
C11 C12 1.408(7)
C11 C16 1.415(7)
C12 C13 1.377(7)
C12 H12 0.9500
C13 C14 1.389(7)
C13 H13 0.9500
C14 C15 1.376(7)
C14 H14 0.9500
C15 C16 1.416(6)
C15 H15 0.9500
C16 C17 1.451(6)
C17 C18 1.488(7)
C18 C19 1.386(6)
C18 C23 1.408(7)
C19 C20 1.382(7)
C19 H19 0.9500
C20 C21 1.383(7)
C20 H20 0.9500
C21 C22 1.378(7)
C21 H21 0.9500
C22 C23 1.374(7)
C22 H22 0.9500
C23 H23 0.9500
C24 C25 1.519(6)
C24 H24A 0.9900
C24 H24B 0.9900
C26 C27 1.397(6)
C26 C31 1.403(6)
C27 C28 1.380(7)
C27 H27 0.9500
C28 C29 1.389(6)
C28 H28 0.9500
C29 C30 1.385(6)
C29 H29 0.9500
C30 C31 1.390(7)
C30 H30 0.9500
C31 C32 1.496(6)
C32 C33 1.496(6)
C33 C38 1.397(6)
C33 C34 1.399(6)
C34 C35 1.379(6)
C34 H34 0.9500
C35 C36 1.380(7)
C35 H35 0.9500
C36 C37 1.390(7)
C36 H36 0.9500
C37 C38 1.391(6)
C37 H37 0.9500
C38 H38 0.9500
C39 C40 1.435(12)
C39 H39A 0.9800
C39 H39B 0.9800
C39 H39C 0.9800
C40 H40A 0.9900
C40 H40B 0.9900
C41 C42 1.486(8)
C42 H42A 0.9800
C42 H42B 0.9800
C42 H42C 0.9800

loop_
_geom_torsion_atom_site_label_1
_geom_torsion_atom_site_label_2
_geom_torsion_atom_site_label_3
_geom_torsion_atom_site_label_4
_geom_torsion
N2 Ni1 O2 C17 -10.1(4)
N3 Ni1 O2 C17 173.4(4)
N2 Ni1 N1 C8 -28.0(3)
N3 Ni1 N1 C8 149.1(3)
N2 Ni1 N1 C24 -147.0(3)
N3 Ni1 N1 C24 30.1(3)
N2 Ni1 N1 C7 95.2(3)
N3 Ni1 N1 C7 -87.8(3)
O2 Ni1 N2 C10 -153.5(3)
N1 Ni1 N2 C10 21.1(3)
O2 Ni1 N2 C11 27.9(3)
N1 Ni1 N2 C11 -157.5(3)
O2 Ni1 N3 C25 150.8(3)
N1 Ni1 N3 C25 -23.9(3)
O2 Ni1 N3 C26 -12.7(3)
N1 Ni1 N3 C26 172.6(3)
C6 C1 C2 C3 0.7(7)
C1 C2 C3 C4 -0.5(8)
C2 C3 C4 C5 -1.0(8)
C3 C4 C5 C6 2.4(8)
C4 C5 C6 C1 -2.2(7)
C4 C5 C6 C7 178.7(4)
C2 C1 C6 C5 0.6(7)
C2 C1 C6 C7 179.8(4)
C8 N1 C7 C6 64.8(5)
C24 N1 C7 C6 -170.2(4)
Ni1 N1 C7 C6 -53.9(5)
C5 C6 C7 N1 -86.5(6)
C1 C6 C7 N1 94.3(5)
C24 N1 C8 C10 144.6(4)
C7 N1 C8 C10 -92.6(4)
Ni1 N1 C8 C10 30.1(4)
C11 N2 C10 O1 -12.3(7)
Ni1 N2 C10 O1 169.0(4)
C11 N2 C10 C8 171.2(4)
Ni1 N2 C10 C8 -7.5(4)
N1 C8 C10 O1 167.3(4)
N1 C8 C10 N2 -15.9(5)
C10 N2 C11 C12 -27.1(6)
Ni1 N2 C11 C12 151.4(3)
C10 N2 C11 C16 156.5(4)
Ni1 N2 C11 C16 -25.0(6)
N2 C11 C12 C13 -174.2(4)
C16 C11 C12 C13 2.2(7)
C11 C12 C13 C14 -0.6(7)
C12 C13 C14 C15 -1.0(7)
C13 C14 C15 C16 0.9(7)
N2 C11 C16 C15 174.3(4)
C12 C11 C16 C15 -2.1(6)
N2 C11 C16 C17 -2.7(6)
C12 C11 C16 C17 -179.1(4)
C14 C15 C16 C11 0.6(7)
C14 C15 C16 C17 177.7(4)
Ni1 O2 C17 C16 -11.2(6)
Ni1 O2 C17 C18 171.3(3)
C11 C16 C17 O2 21.4(6)
C15 C16 C17 O2 -155.6(4)
C11 C16 C17 C18 -161.3(4)
C15 C16 C17 C18 21.7(6)
O2 C17 C18 C19 -142.6(4)
C16 C17 C18 C19 39.9(6)
O2 C17 C18 C23 35.0(6)
C16 C17 C18 C23 -142.5(4)
C23 C18 C19 C20 0.7(6)
C17 C18 C19 C20 178.4(4)
C18 C19 C20 C21 -0.1(7)
C19 C20 C21 C22 -0.4(7)
C20 C21 C22 C23 0.4(8)
C21 C22 C23 C18 0.2(8)
C19 C18 C23 C22 -0.8(7)
C17 C18 C23 C22 -178.5(4)
C8 N1 C24 C25 -146.3(3)
C7 N1 C24 C25 88.3(4)
Ni1 N1 C24 C25 -32.2(4)
C26 N3 C25 O3 -3.1(6)
Ni1 N3 C25 O3 -167.6(4)
C26 N3 C25 C24 173.9(3)
Ni1 N3 C25 C24 9.4(4)
N1 C24 C25 O3 -166.9(4)
N1 C24 C25 N3 15.8(5)
C25 N3 C26 C27 128.8(4)
Ni1 N3 C26 C27 -68.2(5)
C25 N3 C26 C31 -55.0(6)
Ni1 N3 C26 C31 108.1(4)
C31 C26 C27 C28 0.3(6)
N3 C26 C27 C28 176.6(4)
C26 C27 C28 C29 1.1(7)
C27 C28 C29 C30 -0.7(7)
C28 C29 C30 C31 -1.1(7)
C29 C30 C31 C26 2.4(7)
C29 C30 C31 C32 -170.1(4)
C27 C26 C31 C30 -2.0(6)
N3 C26 C31 C30 -178.2(4)
C27 C26 C31 C32 170.2(4)
N3 C26 C31 C32 -6.0(7)
C30 C31 C32 O4 134.0(5)
C26 C31 C32 O4 -38.2(7)
C30 C31 C32 C33 -41.4(6)
C26 C31 C32 C33 146.3(4)
O4 C32 C33 C38 148.5(5)
C31 C32 C33 C38 -36.0(7)
O4 C32 C33 C34 -29.7(7)
C31 C32 C33 C34 145.9(4)
C38 C33 C34 C35 0.9(7)
C32 C33 C34 C35 179.1(5)
C33 C34 C35 C36 -1.7(8)
C34 C35 C36 C37 0.8(8)
C35 C36 C37 C38 0.9(8)
C36 C37 C38 C33 -1.7(7)
C34 C33 C38 C37 0.8(7)
C32 C33 C38 C37 -177.3(4)
C41 O5 C40 C39 -83.3(8)
C40 O5 C41 O6 -1.0(10)
C40 O5 C41 C42 -175.3(6)
